data_1511866
loop_
_publ_author_name
'Feng, Xing'
'Hu, Jian-Yong'
'Iwanaga, Fumitaka'
'Seto, Nobuyuki'
'Redshaw, Carl'
'Elsegood, Mark R. J.'
'Yamato, Takehiko'

_publ_section_title
;
 Blue-emitting butterfly-shaped 1,3,5,9-tetraarylpyrenes: synthesis,
 crystal structures, and photophysical properties.
;
_journal_issue 6
_journal_name_full 'Organic letters'
_journal_page_first 1318
_journal_page_last 1321
_journal_paper_doi 10.1021/ol4002653
_journal_volume 15
_journal_year 2013
_chemical_formula_moiety 'C44 H34'
_chemical_formula_sum 'C44 H34'
_chemical_formula_weight 562.71
_space_group_IT_number 14
_symmetry_cell_setting monoclinic
_symmetry_space_group_name_Hall '-P 2yn'
_symmetry_space_group_name_H-M 'P 1 21/n 1'
_atom_sites_solution_hydrogens geom
_atom_sites_solution_primary direct
_atom_sites_solution_secondary difmap
_audit_creation_method SHELXL-97
_cell_angle_alpha 90.00
_cell_angle_beta 95.884(3)
_cell_angle_gamma 90.00
_cell_formula_units_Z 8
_cell_length_a 14.220(3)
_cell_length_b 26.693(5)
_cell_length_c 16.457(3)
_cell_measurement_reflns_used 5782
_cell_measurement_temperature 150(2)
_cell_measurement_theta_max 23.73
_cell_measurement_theta_min 2.36
_cell_volume 6214(2)
_computing_cell_refinement 'Bruker SAINT'
_computing_data_collection 'Bruker APEX 2'
_computing_data_reduction 'Bruker SAINT'
_computing_molecular_graphics 'Bruker SHELXTL'
_computing_publication_material 'Bruker SHELXTL and local programs'
_computing_structure_refinement 'SHELXL-97 (Sheldrick, 2008)'
_computing_structure_solution 'SHELXS-97 (Sheldrick, 2008)'
_diffrn_ambient_temperature 150(2)
_diffrn_measured_fraction_theta_full 0.999
_diffrn_measured_fraction_theta_max 0.999
_diffrn_measurement_device_type 'Bruker APEX 2 CCD diffractometer'
_diffrn_measurement_method '\w rotation with narrow frames'
_diffrn_radiation_monochromator graphite
_diffrn_radiation_source 'fine-focus sealed tube'
_diffrn_radiation_type MoK\a
_diffrn_radiation_wavelength 0.71073
_diffrn_reflns_av_R_equivalents 0.0787
_diffrn_reflns_av_sigmaI/netI 0.0659
_diffrn_reflns_limit_h_max 16
_diffrn_reflns_limit_h_min -16
_diffrn_reflns_limit_k_max 31
_diffrn_reflns_limit_k_min -31
_diffrn_reflns_limit_l_max 19
_diffrn_reflns_limit_l_min -19
_diffrn_reflns_number 47696
_diffrn_reflns_theta_full 25.00
_diffrn_reflns_theta_max 25.00
_diffrn_reflns_theta_min 1.63
_diffrn_standards_decay_% 0
_diffrn_standards_number 0
_exptl_absorpt_coefficient_mu 0.068
_exptl_absorpt_correction_T_max 0.993
_exptl_absorpt_correction_T_min 0.934
_exptl_absorpt_correction_type multi-scan
_exptl_absorpt_process_details 'SADABS v2008/1, Sheldrick, G.M., (2008)'
_exptl_crystal_colour colourless
_exptl_crystal_density_diffrn 1.203
_exptl_crystal_density_method 'not measured'
_exptl_crystal_description plate
_exptl_crystal_F_000 2384
_exptl_crystal_size_max 1.02
_exptl_crystal_size_mid 0.89
_exptl_crystal_size_min 0.11
_refine_diff_density_max 0.174
_refine_diff_density_min -0.191
_refine_diff_density_rms 0.040
_refine_ls_extinction_method none
_refine_ls_goodness_of_fit_ref 1.072
_refine_ls_hydrogen_treatment constr
_refine_ls_matrix_type full
_refine_ls_number_parameters 916
_refine_ls_number_reflns 10932
_refine_ls_number_restraints 378
_refine_ls_restrained_S_all 1.092
_refine_ls_R_factor_all 0.1620
_refine_ls_R_factor_gt 0.0570
_refine_ls_shift/su_max 0.000
_refine_ls_shift/su_mean 0.000
_refine_ls_structure_factor_coef Fsqd
_refine_ls_weighting_details 'calc w=1/[\s^2^(Fo^2^)+(0.0283P)^2^+6.4034P] where P=(Fo^2^+2Fc^2^)/3'
_refine_ls_weighting_scheme calc
_refine_ls_wR_factor_gt 0.1101
_refine_ls_wR_factor_ref 0.1722
_reflns_number_gt 4933
_reflns_number_total 10932
_reflns_threshold_expression I>2\s(I)
_cod_data_source_file ol4002653_si_001.cif
_cod_data_source_block 4a
_cod_depositor_comments
;
The following automatic conversions were performed:

data name '_iucr_refine_instruction_details' was replaced with
'_iucr_refine_instructions_details' as specified in the replacement
file 'data/replacement-values/replacement_tags.lst'.

Automatic conversion script
Id: cif_correct_tags 9268 2022-04-12 08:56:07Z antanas 
;
_cod_original_sg_symbol_H-M P2(1)/n
_cod_database_code 1511866

loop_
_symmetry_equiv_pos_as_xyz
'x, y, z'
'-x+1/2, y+1/2, -z+1/2'
'-x, -y, -z'
'x-1/2, -y-1/2, z-1/2'

loop_
_atom_site_label
_atom_site_type_symbol
_atom_site_fract_x
_atom_site_fract_y
_atom_site_fract_z
_atom_site_U_iso_or_equiv
_atom_site_adp_type
_atom_site_occupancy
_atom_site_symmetry_multiplicity
_atom_site_calc_flag
_atom_site_refinement_flags
_atom_site_disorder_assembly
_atom_site_disorder_group
C1 C 0.7353(3) 0.06384(13) 0.1897(2) 0.0463(9) Uani 1 1 d . . .
C2 C 0.7655(3) 0.06595(13) 0.2750(2) 0.0472(9) Uani 1 1 d . . .
C3 C 0.7864(3) 0.02110(13) 0.3208(2) 0.0506(10) Uani 1 1 d . . .
C4 C 0.8211(3) 0.02442(14) 0.4028(2) 0.0584(11) Uani 1 1 d . . .
H4 H 0.8380 -0.0056 0.4316 0.070 Uiso 1 1 calc R . .
C5 C 0.8321(3) 0.06974(14) 0.4446(2) 0.0552(11) Uani 1 1 d . A .
C6 C 0.8096(3) 0.11354(14) 0.3997(2) 0.0530(10) Uani 1 1 d . . .
H6 H 0.8167 0.1450 0.4268 0.064 Uiso 1 1 calc R . .
C7 C 0.7771(3) 0.11265(13) 0.3170(2) 0.0465(9) Uani 1 1 d . . .
C8 C 0.7557(3) 0.15813(13) 0.2701(2) 0.0454(9) Uani 1 1 d . . .
C9 C 0.7290(3) 0.15542(13) 0.1886(2) 0.0464(9) Uani 1 1 d . . .
H9 H 0.7165 0.1858 0.1594 0.056 Uiso 1 1 calc R . .
C10 C 0.7187(3) 0.10921(13) 0.1443(2) 0.0460(9) Uani 1 1 d . . .
C11 C 0.6908(3) 0.10676(14) 0.0598(2) 0.0497(10) Uani 1 1 d . . .
C12 C 0.6773(3) 0.05990(14) 0.0233(2) 0.0579(11) Uani 1 1 d . . .
H12 H 0.6562 0.0584 -0.0333 0.070 Uiso 1 1 calc R . .
C13 C 0.6931(3) 0.01498(14) 0.0659(2) 0.0518(10) Uani 1 1 d . B .
C14 C 0.7232(3) 0.01639(13) 0.1497(2) 0.0484(10) Uani 1 1 d . . .
C15 C 0.7415(3) -0.02762(14) 0.1984(2) 0.0561(11) Uani 1 1 d . . .
H15 H 0.7323 -0.0593 0.1726 0.067 Uiso 1 1 calc R . .
C16 C 0.7713(3) -0.02663(13) 0.2794(2) 0.0556(11) Uani 1 1 d . . .
C17 C 0.8661(3) 0.07237(14) 0.5354(2) 0.0662(12) Uani 1 1 d DU . .
C18 C 0.8814(6) 0.0211(2) 0.5752(4) 0.088(3) Uani 0.722(7) 1 d PDU A 1
H18A H 0.8225 0.0018 0.5674 0.132 Uiso 0.722(7) 1 calc PR A 1
H18B H 0.9003 0.0253 0.6338 0.132 Uiso 0.722(7) 1 calc PR A 1
H18C H 0.9312 0.0032 0.5501 0.132 Uiso 0.722(7) 1 calc PR A 1
C19 C 0.7871(5) 0.0984(3) 0.5791(4) 0.091(3) Uani 0.722(7) 1 d PDU A 1
H19A H 0.7293 0.0782 0.5716 0.137 Uiso 0.722(7) 1 calc PR A 1
H19B H 0.7746 0.1317 0.5556 0.137 Uiso 0.722(7) 1 calc PR A 1
H19C H 0.8078 0.1015 0.6375 0.137 Uiso 0.722(7) 1 calc PR A 1
C20 C 0.9549(5) 0.1026(3) 0.5465(4) 0.088(2) Uani 0.722(7) 1 d PDU A 1
H20A H 0.9435 0.1356 0.5213 0.132 Uiso 0.722(7) 1 calc PR A 1
H20B H 1.0048 0.0854 0.5206 0.132 Uiso 0.722(7) 1 calc PR A 1
H20C H 0.9746 0.1067 0.6050 0.132 Uiso 0.722(7) 1 calc PR A 1
C18X C 0.8013(12) 0.0405(6) 0.5825(10) 0.078(5) Uani 0.278(7) 1 d PDU A 2
H18D H 0.7939 0.0073 0.5571 0.118 Uiso 0.278(7) 1 calc PR A 2
H18E H 0.7394 0.0567 0.5813 0.118 Uiso 0.278(7) 1 calc PR A 2
H18F H 0.8290 0.0369 0.6392 0.118 Uiso 0.278(7) 1 calc PR A 2
C19X C 0.8801(14) 0.1253(5) 0.5748(10) 0.080(6) Uani 0.278(7) 1 d PDU A 2
H19D H 0.9201 0.1456 0.5426 0.120 Uiso 0.278(7) 1 calc PR A 2
H19E H 0.9105 0.1219 0.6307 0.120 Uiso 0.278(7) 1 calc PR A 2
H19F H 0.8185 0.1416 0.5758 0.120 Uiso 0.278(7) 1 calc PR A 2
C20X C 0.9675(10) 0.0486(6) 0.5543(11) 0.087(6) Uani 0.278(7) 1 d PDU A 2
H20D H 1.0133 0.0681 0.5266 0.131 Uiso 0.278(7) 1 calc PR A 2
H20E H 0.9666 0.0140 0.5346 0.131 Uiso 0.278(7) 1 calc PR A 2
H20F H 0.9857 0.0491 0.6134 0.131 Uiso 0.278(7) 1 calc PR A 2
C21 C 0.7636(3) 0.20886(13) 0.3093(2) 0.0463(9) Uani 1 1 d . . .
C22 C 0.7110(3) 0.22203(14) 0.3725(2) 0.0521(10) Uani 1 1 d . . .
H22 H 0.6722 0.1977 0.3948 0.063 Uiso 1 1 calc R . .
C23 C 0.7145(3) 0.27022(15) 0.4034(2) 0.0597(11) Uani 1 1 d . . .
H23 H 0.6783 0.2788 0.4468 0.072 Uiso 1 1 calc R . .
C24 C 0.7703(3) 0.30575(15) 0.3714(3) 0.0687(13) Uani 1 1 d . . .
H24 H 0.7722 0.3389 0.3923 0.082 Uiso 1 1 calc R . .
C25 C 0.8234(3) 0.29320(15) 0.3090(3) 0.0696(13) Uani 1 1 d . . .
H25 H 0.8625 0.3176 0.2873 0.083 Uiso 1 1 calc R . .
C26 C 0.8197(3) 0.24485(14) 0.2779(2) 0.0589(11) Uani 1 1 d . . .
H26 H 0.8561 0.2364 0.2346 0.071 Uiso 1 1 calc R . .
C27 C 0.6769(3) 0.15212(14) 0.0069(2) 0.0493(10) Uani 1 1 d . . .
C28 C 0.7467(3) 0.18833(15) 0.0052(2) 0.0584(11) Uani 1 1 d . . .
H28 H 0.8039 0.1854 0.0402 0.070 Uiso 1 1 calc R . .
C29 C 0.7330(3) 0.22874(16) -0.0474(3) 0.0669(12) Uani 1 1 d . . .
H29 H 0.7813 0.2532 -0.0488 0.080 Uiso 1 1 calc R . .
C30 C 0.6505(4) 0.23374(17) -0.0975(3) 0.0725(13) Uani 1 1 d . . .
H30 H 0.6410 0.2621 -0.1323 0.087 Uiso 1 1 calc R . .
C31 C 0.5816(4) 0.19794(17) -0.0976(2) 0.0717(13) Uani 1 1 d . . .
H31 H 0.5247 0.2011 -0.1328 0.086 Uiso 1 1 calc R . .
C32 C 0.5954(3) 0.15707(15) -0.0457(2) 0.0602(11) Uani 1 1 d . . .
H32 H 0.5480 0.1320 -0.0465 0.072 Uiso 1 1 calc R . .
C33 C 0.6829(3) -0.03219(15) 0.0171(2) 0.0587(11) Uani 1 1 d DU . .
C34 C 0.5923(5) -0.0461(3) -0.0194(4) 0.064(2) Uani 0.591(5) 1 d PDU B 1
H34 H 0.5387 -0.0265 -0.0099 0.077 Uiso 0.591(5) 1 calc PR B 1
C35 C 0.5815(7) -0.0879(3) -0.0686(5) 0.079(3) Uani 0.591(5) 1 d PDU B 1
H35 H 0.5211 -0.0969 -0.0946 0.095 Uiso 0.591(5) 1 calc PR B 1
C36 C 0.6594(9) -0.1163(5) -0.0793(9) 0.082(3) Uani 0.591(5) 1 d PDU B 1
H36 H 0.6541 -0.1435 -0.1167 0.098 Uiso 0.591(5) 1 calc PR B 1
C37 C 0.7457(6) -0.1059(2) -0.0362(4) 0.070(2) Uani 0.591(5) 1 d PDU B 1
H37 H 0.7986 -0.1268 -0.0422 0.084 Uiso 0.591(5) 1 calc PR B 1
C38 C 0.7552(5) -0.0648(2) 0.0158(4) 0.060(2) Uani 0.591(5) 1 d PDU B 1
H38 H 0.8122 -0.0597 0.0502 0.071 Uiso 0.591(5) 1 calc PR B 1
C34X C 0.6237(7) -0.0675(4) 0.0197(6) 0.065(3) Uani 0.409(5) 1 d PDU B 2
H34X H 0.5807 -0.0659 0.0601 0.078 Uiso 0.409(5) 1 calc PR B 2
C35X C 0.6175(9) -0.1082(4) -0.0323(7) 0.069(3) Uani 0.409(5) 1 d PDU B 2
H35X H 0.5714 -0.1332 -0.0260 0.083 Uiso 0.409(5) 1 calc PR B 2
C36X C 0.6765(11) -0.1135(6) -0.0931(11) 0.062(4) Uani 0.409(5) 1 d PDU B 2
H36X H 0.6749 -0.1432 -0.1249 0.074 Uiso 0.409(5) 1 calc PR B 2
C37X C 0.7376(7) -0.0754(3) -0.1074(6) 0.060(3) Uani 0.409(5) 1 d PDU B 2
H37X H 0.7749 -0.0769 -0.1520 0.072 Uiso 0.409(5) 1 calc PR B 2
C38X C 0.7435(7) -0.0347(3) -0.0550(5) 0.055(3) Uani 0.409(5) 1 d PDU B 2
H38X H 0.7855 -0.0080 -0.0638 0.066 Uiso 0.409(5) 1 calc PR B 2
C39 C 0.7869(3) -0.07503(14) 0.3245(3) 0.0676(13) Uani 1 1 d U . .
C40 C 0.8398(4) -0.11210(16) 0.2931(3) 0.0941(17) Uani 1 1 d U . .
H40 H 0.8681 -0.1062 0.2441 0.113 Uiso 1 1 calc R . .
C41 C 0.8524(5) -0.15826(19) 0.3326(4) 0.125(2) Uani 1 1 d U . .
H41 H 0.8898 -0.1834 0.3107 0.150 Uiso 1 1 calc R . .
C42 C 0.8110(5) -0.1675(2) 0.4027(5) 0.131(3) Uani 1 1 d U . .
H42 H 0.8196 -0.1990 0.4293 0.158 Uiso 1 1 calc R . .
C43 C 0.7575(4) -0.1313(2) 0.4340(4) 0.111(2) Uani 1 1 d U . .
H43 H 0.7287 -0.1376 0.4826 0.133 Uiso 1 1 calc R . .
C44 C 0.7449(4) -0.08516(17) 0.3951(3) 0.0863(15) Uani 1 1 d U . .
H44 H 0.7069 -0.0603 0.4171 0.104 Uiso 1 1 calc R . .
C45 C 0.4947(3) 0.27677(13) 0.4967(2) 0.0438(9) Uani 1 1 d . . .
C46 C 0.4897(3) 0.22659(13) 0.4671(2) 0.0446(9) Uani 1 1 d . . .
C47 C 0.4668(3) 0.21655(13) 0.3824(2) 0.0442(9) Uani 1 1 d . . .
C48 C 0.4632(3) 0.16702(12) 0.3543(2) 0.0459(9) Uani 1 1 d . . .
H48 H 0.4464 0.1608 0.2979 0.055 Uiso 1 1 calc R . .
C49 C 0.4835(3) 0.12655(13) 0.4070(2) 0.0487(10) Uani 1 1 d . . .
C50 C 0.5065(3) 0.13655(13) 0.4896(2) 0.0511(10) Uani 1 1 d . . .
H50 H 0.5211 0.1093 0.5258 0.061 Uiso 1 1 calc R . .
C51 C 0.5090(3) 0.18544(13) 0.5216(2) 0.0469(10) Uani 1 1 d . . .
C52 C 0.5325(3) 0.19550(13) 0.6076(2) 0.0482(10) Uani 1 1 d . . .
C53 C 0.5390(3) 0.24381(13) 0.6348(2) 0.0492(10) Uani 1 1 d . . .
H53 H 0.5563 0.2497 0.6913 0.059 Uiso 1 1 calc R . .
C54 C 0.5208(3) 0.28612(13) 0.5813(2) 0.0446(9) Uani 1 1 d . . .
C55 C 0.5264(3) 0.33597(14) 0.6093(2) 0.0507(10) Uani 1 1 d . . .
C56 C 0.5027(3) 0.37458(14) 0.5539(2) 0.0541(11) Uani 1 1 d . . .
H56 H 0.5040 0.4080 0.5737 0.065 Uiso 1 1 calc R . .
C57 C 0.4774(3) 0.36663(13) 0.4710(2) 0.0468(10) Uani 1 1 d . C .
C58 C 0.4736(3) 0.31722(13) 0.4407(2) 0.0434(9) Uani 1 1 d . . .
C59 C 0.4510(3) 0.30569(13) 0.3560(2) 0.0487(10) Uani 1 1 d . . .
H59 H 0.4372 0.3325 0.3187 0.058 Uiso 1 1 calc R . .
C60 C 0.4485(3) 0.25806(13) 0.3265(2) 0.0453(9) Uani 1 1 d . . .
C61 C 0.4802(3) 0.07259(13) 0.3751(2) 0.0540(11) Uani 1 1 d . . .
C62 C 0.4867(4) 0.07054(15) 0.2829(2) 0.0964(19) Uani 1 1 d . . .
H62A H 0.4296 0.0853 0.2541 0.145 Uiso 1 1 calc R . .
H62B H 0.4923 0.0356 0.2658 0.145 Uiso 1 1 calc R . .
H62C H 0.5423 0.0894 0.2697 0.145 Uiso 1 1 calc R . .
C63 C 0.3881(3) 0.04862(15) 0.3938(3) 0.0850(15) Uani 1 1 d . . .
H63A H 0.3349 0.0667 0.3648 0.128 Uiso 1 1 calc R . .
H63B H 0.3833 0.0501 0.4527 0.128 Uiso 1 1 calc R . .
H63C H 0.3867 0.0136 0.3760 0.128 Uiso 1 1 calc R . .
C64 C 0.5625(3) 0.04240(15) 0.4159(3) 0.0732(13) Uani 1 1 d . . .
H64A H 0.5600 0.0083 0.3939 0.110 Uiso 1 1 calc R . .
H64B H 0.5583 0.0412 0.4750 0.110 Uiso 1 1 calc R . .
H64C H 0.6221 0.0582 0.4052 0.110 Uiso 1 1 calc R . .
C65 C 0.5493(3) 0.15324(13) 0.6672(2) 0.0506(10) Uani 1 1 d . . .
C66 C 0.4759(4) 0.12337(17) 0.6864(3) 0.0788(14) Uani 1 1 d . . .
H66 H 0.4135 0.1299 0.6623 0.095 Uiso 1 1 calc R . .
C67 C 0.4923(5) 0.08376(17) 0.7409(3) 0.0884(17) Uani 1 1 d . . .
H67 H 0.4410 0.0630 0.7525 0.106 Uiso 1 1 calc R . .
C68 C 0.5788(5) 0.07425(17) 0.7773(3) 0.0876(18) Uani 1 1 d . . .
H68 H 0.5891 0.0471 0.8144 0.105 Uiso 1 1 calc R . .
C69 C 0.6519(5) 0.10395(19) 0.7606(3) 0.113(2) Uani 1 1 d . . .
H69 H 0.7137 0.0976 0.7862 0.135 Uiso 1 1 calc R . .
C70 C 0.6365(4) 0.14369(16) 0.7059(3) 0.0849(16) Uani 1 1 d . . .
H70 H 0.6880 0.1646 0.6955 0.102 Uiso 1 1 calc R . .
C71 C 0.5592(3) 0.34963(13) 0.6955(2) 0.0514(10) Uani 1 1 d . . .
C72 C 0.6493(3) 0.33831(15) 0.7307(2) 0.0620(12) Uani 1 1 d . . .
H72 H 0.6897 0.3185 0.7011 0.074 Uiso 1 1 calc R . .
C73 C 0.6819(3) 0.35519(15) 0.8082(3) 0.0681(13) Uani 1 1 d . . .
H73 H 0.7441 0.3474 0.8314 0.082 Uiso 1 1 calc R . .
C74 C 0.6220(4) 0.38364(16) 0.8512(3) 0.0699(13) Uani 1 1 d . . .
H74 H 0.6433 0.3954 0.9044 0.084 Uiso 1 1 calc R . .
C75 C 0.5332(4) 0.39481(15) 0.8176(2) 0.0667(12) Uani 1 1 d . . .
H75 H 0.4928 0.4143 0.8476 0.080 Uiso 1 1 calc R . .
C76 C 0.5009(3) 0.37813(14) 0.7401(2) 0.0586(11) Uani 1 1 d . . .
H76 H 0.4387 0.3862 0.7173 0.070 Uiso 1 1 calc R . .
C77 C 0.4571(3) 0.41097(13) 0.4168(2) 0.0483(10) Uani 1 1 d D . .
C78 C 0.3746(5) 0.4424(2) 0.4260(4) 0.061(2) Uani 0.547(5) 1 d PD C 1
H78 H 0.3344 0.4340 0.4666 0.073 Uiso 0.547(5) 1 calc PR C 1
C79 C 0.3532(6) 0.4842(3) 0.3773(5) 0.071(3) Uani 0.547(5) 1 d PD C 1
H79 H 0.2987 0.5037 0.3842 0.085 Uiso 0.547(5) 1 calc PR C 1
C80 C 0.4112(10) 0.4972(5) 0.3192(10) 0.071(7) Uani 0.547(5) 1 d PD C 1
H80 H 0.3983 0.5262 0.2865 0.085 Uiso 0.547(5) 1 calc PR C 1
C81 C 0.4881(7) 0.4679(3) 0.3088(5) 0.065(3) Uani 0.547(5) 1 d PD C 1
H81 H 0.5286 0.4766 0.2686 0.078 Uiso 0.547(5) 1 calc PR C 1
C82 C 0.5075(5) 0.4254(3) 0.3566(5) 0.057(2) Uani 0.547(5) 1 d PD C 1
H82 H 0.5599 0.4053 0.3458 0.068 Uiso 0.547(5) 1 calc PR C 1
C78X C 0.5320(6) 0.4463(3) 0.4162(6) 0.055(3) Uani 0.453(5) 1 d PD C 2
H78X H 0.5905 0.4414 0.4486 0.066 Uiso 0.453(5) 1 calc PR C 2
C79X C 0.5165(7) 0.4880(3) 0.3665(6) 0.056(3) Uani 0.453(5) 1 d PD C 2
H79X H 0.5636 0.5131 0.3660 0.067 Uiso 0.453(5) 1 calc PR C 2
C80X C 0.4325(11) 0.4927(7) 0.3183(11) 0.064(7) Uani 0.453(5) 1 d PD C 2
H80X H 0.4201 0.5221 0.2864 0.077 Uiso 0.453(5) 1 calc PR C 2
C81X C 0.3662(8) 0.4553(3) 0.3158(6) 0.072(3) Uani 0.453(5) 1 d PD C 2
H81X H 0.3099 0.4579 0.2796 0.086 Uiso 0.453(5) 1 calc PR C 2
C82X C 0.3814(6) 0.4136(3) 0.3661(5) 0.055(3) Uani 0.453(5) 1 d PD C 2
H82X H 0.3363 0.3872 0.3633 0.066 Uiso 0.453(5) 1 calc PR C 2
C83 C 0.4303(3) 0.25020(12) 0.2369(2) 0.0448(9) Uani 1 1 d . . .
C84 C 0.3455(3) 0.26217(14) 0.1950(2) 0.0608(12) Uani 1 1 d . . .
H84 H 0.2953 0.2733 0.2245 0.073 Uiso 1 1 calc R . .
C85 C 0.3306(4) 0.25851(15) 0.1108(3) 0.0709(13) Uani 1 1 d . . .
H85 H 0.2705 0.2667 0.0833 0.085 Uiso 1 1 calc R . .
C86 C 0.4025(3) 0.24301(14) 0.0667(3) 0.0630(12) Uani 1 1 d . . .
H86 H 0.3933 0.2413 0.0088 0.076 Uiso 1 1 calc R . .
C87 C 0.4879(3) 0.23008(14) 0.1080(2) 0.0578(11) Uani 1 1 d . . .
H87 H 0.5379 0.2191 0.0784 0.069 Uiso 1 1 calc R . .
C88 C 0.5017(3) 0.23292(14) 0.1923(2) 0.0549(10) Uani 1 1 d . . .
H88 H 0.5606 0.2230 0.2201 0.066 Uiso 1 1 calc R . .

loop_
_atom_site_aniso_label
_atom_site_aniso_U_11
_atom_site_aniso_U_22
_atom_site_aniso_U_33
_atom_site_aniso_U_23
_atom_site_aniso_U_13
_atom_site_aniso_U_12
C1 0.045(2) 0.041(2) 0.053(2) -0.0026(18) 0.0076(18) 0.0049(18)
C2 0.047(2) 0.043(2) 0.051(2) -0.0014(19) 0.0016(18) 0.0061(19)
C3 0.054(3) 0.039(2) 0.058(3) 0.0014(19) 0.000(2) 0.0043(19)
C4 0.071(3) 0.038(2) 0.063(3) 0.0058(19) -0.007(2) 0.008(2)
C5 0.067(3) 0.042(2) 0.054(2) 0.0022(19) -0.001(2) 0.005(2)
C6 0.063(3) 0.044(2) 0.050(2) -0.0034(18) -0.001(2) 0.004(2)
C7 0.051(3) 0.039(2) 0.049(2) 0.0002(18) 0.0036(18) 0.0038(18)
C8 0.048(2) 0.041(2) 0.047(2) -0.0033(18) 0.0061(18) 0.0028(18)
C9 0.055(3) 0.038(2) 0.046(2) 0.0022(17) 0.0064(18) 0.0083(18)
C10 0.051(3) 0.040(2) 0.048(2) -0.0035(17) 0.0063(18) 0.0060(18)
C11 0.059(3) 0.045(2) 0.046(2) -0.0006(18) 0.0070(19) 0.009(2)
C12 0.072(3) 0.048(2) 0.052(2) -0.008(2) 0.001(2) 0.012(2)
C13 0.053(3) 0.044(2) 0.057(3) -0.0063(19) 0.001(2) 0.0057(19)
C14 0.049(3) 0.039(2) 0.057(3) -0.0037(18) 0.0039(19) 0.0045(18)
C15 0.059(3) 0.038(2) 0.070(3) -0.006(2) -0.003(2) 0.0062(19)
C16 0.062(3) 0.038(2) 0.065(3) 0.0010(19) -0.005(2) 0.0047(19)
C17 0.094(3) 0.044(2) 0.057(3) 0.002(2) -0.010(2) 0.005(2)
C18 0.142(9) 0.054(4) 0.062(4) 0.010(3) -0.021(5) -0.005(4)
C19 0.133(6) 0.087(5) 0.051(4) -0.005(4) 0.000(4) 0.012(5)
C20 0.110(6) 0.070(5) 0.075(5) 0.009(4) -0.026(4) -0.012(4)
C18X 0.095(12) 0.057(10) 0.081(12) 0.016(9) -0.005(10) 0.002(9)
C19X 0.096(16) 0.056(8) 0.088(12) -0.018(8) 0.003(11) -0.008(8)
C20X 0.096(10) 0.073(12) 0.090(13) 0.015(10) -0.007(10) 0.009(9)
C21 0.051(3) 0.040(2) 0.048(2) 0.0021(18) -0.0001(19) 0.0058(19)
C22 0.061(3) 0.042(2) 0.052(2) -0.0046(18) 0.000(2) 0.0018(19)
C23 0.066(3) 0.054(3) 0.057(3) -0.010(2) -0.005(2) 0.009(2)
C24 0.087(4) 0.040(2) 0.075(3) -0.007(2) -0.013(3) 0.006(2)
C25 0.084(4) 0.047(3) 0.076(3) 0.005(2) 0.001(3) -0.012(2)
C26 0.071(3) 0.044(2) 0.061(3) 0.003(2) 0.005(2) 0.003(2)
C27 0.062(3) 0.044(2) 0.044(2) -0.0029(18) 0.013(2) 0.010(2)
C28 0.064(3) 0.053(3) 0.059(3) 0.000(2) 0.011(2) 0.009(2)
C29 0.076(3) 0.056(3) 0.071(3) 0.003(2) 0.020(3) 0.000(2)
C30 0.102(4) 0.061(3) 0.056(3) 0.015(2) 0.013(3) 0.007(3)
C31 0.091(4) 0.069(3) 0.053(3) 0.012(2) -0.004(2) 0.001(3)
C32 0.077(3) 0.054(3) 0.049(2) -0.001(2) 0.007(2) -0.001(2)
C33 0.065(3) 0.046(2) 0.062(3) -0.008(2) -0.004(2) 0.004(2)
C34 0.074(5) 0.060(5) 0.058(5) 0.008(4) 0.006(4) -0.016(4)
C35 0.102(6) 0.078(6) 0.055(5) 0.008(4) -0.006(5) -0.033(5)
C36 0.128(9) 0.055(6) 0.064(8) -0.005(5) 0.019(7) -0.029(6)
C37 0.112(6) 0.036(4) 0.065(5) 0.001(3) 0.019(4) 0.001(4)
C38 0.082(5) 0.043(4) 0.054(4) 0.005(3) 0.009(4) 0.002(4)
C34X 0.091(9) 0.051(7) 0.057(7) -0.008(5) 0.033(6) -0.010(6)
C35X 0.085(9) 0.042(7) 0.084(9) -0.015(6) 0.030(7) -0.014(6)
C36X 0.083(9) 0.042(7) 0.061(9) -0.021(7) 0.009(6) 0.003(6)
C37X 0.074(7) 0.053(6) 0.053(6) -0.008(4) 0.009(5) 0.000(5)
C38X 0.068(7) 0.040(5) 0.058(6) -0.008(4) 0.007(5) -0.007(5)
C39 0.079(3) 0.035(2) 0.082(3) 0.005(2) -0.027(2) 0.002(2)
C40 0.119(4) 0.041(3) 0.112(4) -0.011(2) -0.039(3) 0.020(3)
C41 0.152(6) 0.038(3) 0.168(6) -0.008(3) -0.061(5) 0.025(3)
C42 0.162(7) 0.046(3) 0.166(6) 0.028(4) -0.079(5) -0.009(3)
C43 0.147(6) 0.062(3) 0.110(4) 0.036(3) -0.048(4) -0.019(3)
C44 0.110(4) 0.053(3) 0.090(4) 0.019(3) -0.023(3) -0.005(3)
C45 0.045(2) 0.041(2) 0.047(2) -0.0041(17) 0.0096(17) -0.0038(18)
C46 0.049(3) 0.039(2) 0.047(2) -0.0029(17) 0.0103(18) -0.0025(18)
C47 0.053(3) 0.039(2) 0.042(2) -0.0048(17) 0.0092(18) -0.0021(18)
C48 0.057(3) 0.038(2) 0.043(2) -0.0039(17) 0.0073(18) -0.0016(18)
C49 0.067(3) 0.036(2) 0.044(2) -0.0004(17) 0.0086(19) 0.0015(19)
C50 0.069(3) 0.036(2) 0.049(2) 0.0005(17) 0.009(2) -0.0003(19)
C51 0.056(3) 0.040(2) 0.045(2) -0.0021(18) 0.0090(18) -0.0029(19)
C52 0.062(3) 0.039(2) 0.045(2) -0.0018(17) 0.0101(19) -0.0054(19)
C53 0.060(3) 0.047(2) 0.041(2) -0.0023(18) 0.0082(18) -0.006(2)
C54 0.053(3) 0.039(2) 0.043(2) -0.0062(17) 0.0097(18) -0.0062(18)
C55 0.060(3) 0.046(2) 0.047(2) -0.0030(19) 0.0091(19) -0.010(2)
C56 0.073(3) 0.042(2) 0.048(2) -0.0082(19) 0.013(2) -0.011(2)
C57 0.059(3) 0.036(2) 0.048(2) -0.0036(17) 0.0128(19) -0.0065(18)
C58 0.049(2) 0.037(2) 0.045(2) -0.0015(17) 0.0097(18) -0.0033(18)
C59 0.060(3) 0.041(2) 0.046(2) -0.0001(17) 0.0071(19) -0.0016(19)
C60 0.052(3) 0.037(2) 0.047(2) -0.0036(17) 0.0084(18) -0.0009(18)
C61 0.081(3) 0.032(2) 0.048(2) -0.0027(17) 0.002(2) 0.000(2)
C62 0.195(6) 0.037(2) 0.056(3) -0.007(2) 0.005(3) 0.006(3)
C63 0.090(4) 0.043(3) 0.121(4) -0.008(3) 0.004(3) -0.007(3)
C64 0.100(4) 0.046(2) 0.073(3) -0.011(2) 0.006(3) 0.013(3)
C65 0.073(3) 0.039(2) 0.040(2) -0.0038(17) 0.012(2) -0.007(2)
C66 0.089(4) 0.069(3) 0.081(3) 0.017(3) 0.023(3) -0.005(3)
C67 0.140(6) 0.059(3) 0.073(4) 0.009(3) 0.040(4) -0.010(3)
C68 0.163(6) 0.046(3) 0.050(3) -0.001(2) -0.005(3) -0.011(4)
C69 0.156(6) 0.069(3) 0.100(4) 0.028(3) -0.051(4) -0.027(4)
C70 0.107(4) 0.055(3) 0.086(4) 0.017(3) -0.020(3) -0.026(3)
C71 0.071(3) 0.039(2) 0.046(2) -0.0047(18) 0.009(2) -0.017(2)
C72 0.076(3) 0.055(3) 0.055(3) -0.002(2) 0.006(2) -0.013(2)
C73 0.089(4) 0.054(3) 0.059(3) 0.005(2) -0.005(3) -0.018(3)
C74 0.106(4) 0.055(3) 0.048(3) -0.006(2) 0.001(3) -0.020(3)
C75 0.092(4) 0.056(3) 0.054(3) -0.013(2) 0.015(3) -0.017(3)
C76 0.075(3) 0.051(2) 0.052(3) -0.010(2) 0.011(2) -0.015(2)
C77 0.066(3) 0.032(2) 0.048(2) -0.0102(17) 0.010(2) -0.007(2)
C78 0.070(6) 0.044(5) 0.074(6) 0.009(4) 0.033(4) 0.007(4)
C79 0.100(7) 0.044(5) 0.073(6) 0.002(4) 0.034(5) 0.023(5)
C80 0.103(11) 0.032(8) 0.072(14) -0.001(7) -0.016(9) -0.006(7)
C81 0.063(7) 0.078(7) 0.057(6) 0.012(5) 0.017(5) -0.009(5)
C82 0.053(5) 0.060(5) 0.059(5) 0.008(5) 0.018(4) 0.011(4)
C78X 0.067(7) 0.037(5) 0.064(7) -0.010(5) 0.018(5) 0.001(5)
C79X 0.079(8) 0.033(5) 0.057(7) -0.005(5) 0.020(6) -0.005(5)
C80X 0.101(15) 0.041(12) 0.057(14) 0.009(8) 0.038(12) 0.007(11)
C81X 0.099(9) 0.057(7) 0.059(7) 0.009(5) 0.001(6) 0.006(6)
C82X 0.077(7) 0.030(5) 0.056(6) 0.002(4) 0.003(5) -0.005(4)
C83 0.064(3) 0.0260(18) 0.044(2) -0.0003(16) 0.003(2) -0.0046(18)
C84 0.082(3) 0.047(2) 0.052(3) -0.0104(19) 0.001(2) 0.010(2)
C85 0.094(4) 0.055(3) 0.060(3) -0.010(2) -0.012(3) 0.018(3)
C86 0.096(4) 0.042(2) 0.047(2) -0.0069(19) -0.005(3) -0.005(2)
C87 0.075(3) 0.048(2) 0.051(3) -0.0122(19) 0.012(2) -0.009(2)
C88 0.065(3) 0.048(2) 0.051(3) -0.0064(19) 0.004(2) -0.004(2)

loop_
_atom_type_symbol
_atom_type_description
_atom_type_scat_dispersion_real
_atom_type_scat_dispersion_imag
_atom_type_scat_source
C C 0.0033 0.0016 'International Tables Vol C Tables 4.2.6.8 and 6.1.1.4'
H H 0.0000 0.0000 'International Tables Vol C Tables 4.2.6.8 and 6.1.1.4'

loop_
_geom_angle_atom_site_label_1
_geom_angle_atom_site_label_2
_geom_angle_atom_site_label_3
_geom_angle
C2 C1 C14 119.9(3)
C2 C1 C10 119.9(3)
C14 C1 C10 120.3(3)
C1 C2 C7 121.3(3)
C1 C2 C3 120.8(3)
C7 C2 C3 117.9(3)
C4 C3 C2 119.5(3)
C4 C3 C16 122.2(3)
C2 C3 C16 118.3(3)
C3 C4 C5 123.0(3)
C4 C5 C6 117.2(4)
C4 C5 C17 122.1(3)
C6 C5 C17 120.7(3)
C7 C6 C5 122.4(4)
C6 C7 C2 119.9(3)
C6 C7 C8 122.3(3)
C2 C7 C8 117.7(3)
C9 C8 C7 120.1(3)
C9 C8 C21 118.3(3)
C7 C8 C21 121.6(3)
C8 C9 C10 123.5(3)
C11 C10 C1 119.4(3)
C11 C10 C9 123.1(3)
C1 C10 C9 117.4(3)
C12 C11 C10 118.7(3)
C12 C11 C27 118.2(3)
C10 C11 C27 123.1(3)
C11 C12 C13 123.2(4)
C12 C13 C14 119.2(3)
C12 C13 C33 117.0(3)
C14 C13 C33 123.7(3)
C13 C14 C1 119.1(3)
C13 C14 C15 123.3(3)
C1 C14 C15 117.6(3)
C16 C15 C14 123.7(4)
C15 C16 C3 119.7(4)
C15 C16 C39 119.1(4)
C3 C16 C39 121.2(4)
C20 C17 C18 110.6(5)
C20 C17 C5 108.9(4)
C18X C17 C5 109.0(7)
C18 C17 C5 113.4(4)
C18X C17 C19X 110.7(10)
C5 C17 C19X 117.6(7)
C20 C17 C19 110.0(5)
C18 C17 C19 106.3(5)
C5 C17 C19 107.6(4)
C18X C17 C20X 105.3(9)
C5 C17 C20X 111.5(7)
C19X C17 C20X 101.9(9)
C26 C21 C22 118.7(4)
C26 C21 C8 119.2(3)
C22 C21 C8 121.9(3)
C23 C22 C21 120.6(4)
C24 C23 C22 120.1(4)
C23 C24 C25 120.0(4)
C24 C25 C26 119.9(4)
C21 C26 C25 120.7(4)
C32 C27 C28 118.5(4)
C32 C27 C11 119.8(4)
C28 C27 C11 121.6(4)
C29 C28 C27 120.0(4)
C30 C29 C28 120.6(4)
C31 C30 C29 120.1(4)
C30 C31 C32 119.5(4)
C27 C32 C31 121.3(4)
C38 C33 C34 119.1(5)
C34X C33 C13 129.6(6)
C38 C33 C13 121.4(4)
C34 C33 C13 119.0(5)
C34X C33 C38X 114.8(6)
C13 C33 C38X 114.8(4)
C35 C34 C33 120.3(7)
C36 C35 C34 118.7(9)
C35 C36 C37 120.8(10)
C36 C37 C38 120.0(8)
C33 C38 C37 119.6(6)
C33 C34X C35X 124.4(9)
C36X C35X C34X 121.8(11)
C37X C36X C35X 119.4(12)
C36X C37X C38X 118.3(10)
C37X C38X C33 120.8(7)
C40 C39 C44 118.3(4)
C40 C39 C16 119.6(5)
C44 C39 C16 122.0(4)
C39 C40 C41 120.6(6)
C42 C41 C40 120.3(6)
C43 C42 C41 119.7(6)
C42 C43 C44 120.2(6)
C39 C44 C43 120.8(5)
C46 C45 C54 119.8(3)
C46 C45 C58 119.3(3)
C54 C45 C58 120.9(3)
C47 C46 C45 120.7(3)
C47 C46 C51 118.7(3)
C45 C46 C51 120.6(3)
C48 C47 C46 119.9(3)
C48 C47 C60 121.0(3)
C46 C47 C60 119.1(3)
C49 C48 C47 121.8(3)
C50 C49 C48 118.1(3)
C50 C49 C61 120.8(3)
C48 C49 C61 121.2(3)
C49 C50 C51 122.6(3)
C50 C51 C46 118.9(3)
C50 C51 C52 122.2(3)
C46 C51 C52 118.8(3)
C53 C52 C51 119.9(3)
C53 C52 C65 119.7(3)
C51 C52 C65 120.4(3)
C52 C53 C54 122.6(3)
C55 C54 C45 119.0(3)
C55 C54 C53 122.8(3)
C45 C54 C53 118.2(3)
C56 C55 C54 118.9(3)
C56 C55 C71 118.2(3)
C54 C55 C71 122.9(3)
C57 C56 C55 123.3(3)
C56 C57 C58 119.1(3)
C56 C57 C77 118.7(3)
C58 C57 C77 122.1(3)
C57 C58 C59 122.9(3)
C57 C58 C45 118.7(3)
C59 C58 C45 118.4(3)
C60 C59 C58 122.9(3)
C59 C60 C47 119.5(3)
C59 C60 C83 118.8(3)
C47 C60 C83 121.7(3)
C63 C61 C64 109.2(3)
C63 C61 C62 109.1(4)
C64 C61 C62 107.3(4)
C63 C61 C49 108.9(3)
C64 C61 C49 110.6(3)
C62 C61 C49 111.7(3)
C70 C65 C66 117.4(4)
C70 C65 C52 121.6(4)
C66 C65 C52 120.9(4)
C65 C66 C67 120.6(5)
C68 C67 C66 121.3(5)
C67 C68 C69 119.1(5)
C68 C69 C70 120.2(5)
C65 C70 C69 121.4(5)
C72 C71 C76 118.4(4)
C72 C71 C55 122.0(4)
C76 C71 C55 119.4(4)
C71 C72 C73 121.5(4)
C72 C73 C74 118.8(4)
C75 C74 C73 120.4(4)
C74 C75 C76 120.7(4)
C75 C76 C71 120.3(4)
C82X C77 C78X 122.2(6)
C82 C77 C78 114.1(5)
C82X C77 C57 121.7(5)
C82 C77 C57 125.8(4)
C78X C77 C57 115.5(5)
C78 C77 C57 120.1(4)
C79 C78 C77 122.1(6)
C80 C79 C78 119.6(9)
C81 C80 C79 119.2(11)
C80 C81 C82 120.6(9)
C77 C82 C81 124.3(7)
C79X C78X C77 117.5(8)
C80X C79X C78X 119.5(10)
C79X C80X C81X 120.5(12)
C80X C81X C82X 120.0(10)
C77 C82X C81X 119.7(8)
C84 C83 C88 117.9(4)
C84 C83 C60 121.5(4)
C88 C83 C60 120.5(4)
C83 C84 C85 121.7(4)
C86 C85 C84 120.2(4)
C87 C86 C85 118.8(4)
C86 C87 C88 120.7(4)
C87 C88 C83 120.7(4)

loop_
_geom_bond_atom_site_label_1
_geom_bond_atom_site_label_2
_geom_bond_distance
C1 C2 1.426(5)
C1 C14 1.430(5)
C1 C10 1.430(5)
C2 C7 1.427(5)
C2 C3 1.430(5)
C3 C4 1.391(5)
C3 C16 1.451(5)
C4 C5 1.392(5)
C5 C6 1.402(5)
C5 C17 1.525(5)
C6 C7 1.393(5)
C7 C8 1.453(5)
C8 C9 1.359(5)
C8 C21 1.499(5)
C9 C10 1.433(5)
C10 C11 1.407(5)
C11 C12 1.392(5)
C11 C27 1.492(5)
C12 C13 1.395(5)
C13 C14 1.402(5)
C13 C33 1.492(5)
C14 C15 1.431(5)
C15 C16 1.356(5)
C16 C39 1.495(5)
C17 C20 1.495(7)
C17 C18X 1.522(12)
C17 C18 1.523(6)
C17 C19X 1.557(12)
C17 C19 1.557(7)
C17 C20X 1.576(12)
C21 C26 1.382(5)
C21 C22 1.388(5)
C22 C23 1.382(5)
C23 C24 1.375(6)
C24 C25 1.377(6)
C25 C26 1.388(5)
C27 C32 1.380(5)
C27 C28 1.388(5)
C28 C29 1.385(5)
C29 C30 1.370(6)
C30 C31 1.368(6)
C31 C32 1.386(5)
C33 C34X 1.268(9)
C33 C38 1.349(7)
C33 C34 1.414(8)
C33 C38X 1.538(9)
C34 C35 1.379(9)
C35 C36 1.369(11)
C36 C37 1.380(12)
C37 C38 1.389(8)
C34X C35X 1.380(11)
C35X C36X 1.377(12)
C36X C37X 1.374(12)
C37X C38X 1.384(10)
C39 C40 1.376(6)
C39 C44 1.386(6)
C40 C41 1.396(7)
C41 C42 1.370(9)
C42 C43 1.364(9)
C43 C44 1.392(6)
C45 C46 1.425(5)
C45 C54 1.426(5)
C45 C58 1.432(5)
C46 C47 1.423(5)
C46 C51 1.426(5)
C47 C48 1.400(4)
C47 C60 1.447(5)
C48 C49 1.397(5)
C49 C50 1.391(5)
C49 C61 1.532(5)
C50 C51 1.406(5)
C51 C52 1.446(5)
C52 C53 1.365(5)
C52 C65 1.499(5)
C53 C54 1.439(5)
C54 C55 1.407(5)
C55 C56 1.394(5)
C55 C71 1.493(5)
C56 C57 1.390(5)
C57 C58 1.409(5)
C57 C77 1.493(5)
C58 C59 1.431(5)
C59 C60 1.360(5)
C60 C83 1.486(5)
C61 C63 1.517(6)
C61 C64 1.519(5)
C61 C62 1.531(5)
C65 C70 1.359(6)
C65 C66 1.375(5)
C66 C67 1.390(6)
C67 C68 1.337(7)
C68 C69 1.357(7)
C69 C70 1.394(6)
C71 C72 1.384(5)
C71 C76 1.388(5)
C72 C73 1.387(5)
C73 C74 1.388(6)
C74 C75 1.360(6)
C75 C76 1.384(5)
C77 C82X 1.295(8)
C77 C82 1.337(7)
C77 C78X 1.424(8)
C77 C78 1.462(7)
C78 C79 1.390(9)
C79 C80 1.370(12)
C80 C81 1.370(12)
C81 C82 1.393(9)
C78X C79X 1.385(10)
C79X C80X 1.370(12)
C80X C81X 1.370(13)
C81X C82X 1.391(9)
C83 C84 1.364(5)
C83 C88 1.391(5)
C84 C85 1.384(5)
C85 C86 1.377(6)
C86 C87 1.373(5)
C87 C88 1.383(5)

loop_
_geom_torsion_atom_site_label_1
_geom_torsion_atom_site_label_2
_geom_torsion_atom_site_label_3
_geom_torsion_atom_site_label_4
_geom_torsion
C14 C1 C2 C7 -179.2(4)
C10 C1 C2 C7 1.9(5)
C14 C1 C2 C3 1.6(5)
C10 C1 C2 C3 -177.3(4)
C1 C2 C3 C4 176.2(4)
C7 C2 C3 C4 -3.0(6)
C1 C2 C3 C16 -3.1(6)
C7 C2 C3 C16 177.7(4)
C2 C3 C4 C5 3.6(6)
C16 C3 C4 C5 -177.1(4)
C3 C4 C5 C6 -2.1(6)
C3 C4 C5 C17 177.2(4)
C4 C5 C6 C7 0.2(6)
C17 C5 C6 C7 -179.1(4)
C5 C6 C7 C2 0.1(6)
C5 C6 C7 C8 -178.6(4)
C1 C2 C7 C6 -177.9(4)
C3 C2 C7 C6 1.3(5)
C1 C2 C7 C8 0.9(5)
C3 C2 C7 C8 -179.9(3)
C6 C7 C8 C9 176.5(4)
C2 C7 C8 C9 -2.3(5)
C6 C7 C8 C21 -2.6(6)
C2 C7 C8 C21 178.6(3)
C7 C8 C9 C10 1.0(6)
C21 C8 C9 C10 -179.9(3)
C2 C1 C10 C11 178.7(3)
C14 C1 C10 C11 -0.2(5)
C2 C1 C10 C9 -3.2(5)
C14 C1 C10 C9 178.0(3)
C8 C9 C10 C11 179.8(4)
C8 C9 C10 C1 1.7(5)
C1 C10 C11 C12 2.0(6)
C9 C10 C11 C12 -176.1(4)
C1 C10 C11 C27 -176.8(4)
C9 C10 C11 C27 5.1(6)
C10 C11 C12 C13 -2.3(6)
C27 C11 C12 C13 176.6(4)
C11 C12 C13 C14 0.7(6)
C11 C12 C13 C33 -175.3(4)
C12 C13 C14 C1 1.1(6)
C33 C13 C14 C1 176.8(4)
C12 C13 C14 C15 -179.8(4)
C33 C13 C14 C15 -4.2(6)
C2 C1 C14 C13 179.8(4)
C10 C1 C14 C13 -1.4(5)
C2 C1 C14 C15 0.7(5)
C10 C1 C14 C15 179.6(3)
C13 C14 C15 C16 179.5(4)
C1 C14 C15 C16 -1.5(6)
C14 C15 C16 C3 -0.1(6)
C14 C15 C16 C39 179.1(4)
C4 C3 C16 C15 -176.9(4)
C2 C3 C16 C15 2.4(6)
C4 C3 C16 C39 3.9(6)
C2 C3 C16 C39 -176.8(4)
C4 C5 C17 C20 120.7(5)
C6 C5 C17 C20 -60.0(6)
C4 C5 C17 C18X -55.7(9)
C6 C5 C17 C18X 123.6(8)
C4 C5 C17 C18 -2.9(7)
C6 C5 C17 C18 176.4(5)
C4 C5 C17 C19X 177.3(9)
C6 C5 C17 C19X -3.4(10)
C4 C5 C17 C19 -120.1(5)
C6 C5 C17 C19 59.2(6)
C4 C5 C17 C20X 60.1(9)
C6 C5 C17 C20X -120.6(8)
C9 C8 C21 C26 -54.2(5)
C7 C8 C21 C26 124.9(4)
C9 C8 C21 C22 121.1(4)
C7 C8 C21 C22 -59.8(5)
C26 C21 C22 C23 0.1(6)
C8 C21 C22 C23 -175.2(3)
C21 C22 C23 C24 0.2(6)
C22 C23 C24 C25 -0.6(6)
C23 C24 C25 C26 0.7(7)
C22 C21 C26 C25 0.0(6)
C8 C21 C26 C25 175.5(4)
C24 C25 C26 C21 -0.5(6)
C12 C11 C27 C32 50.1(5)
C10 C11 C27 C32 -131.1(4)
C12 C11 C27 C28 -125.6(4)
C10 C11 C27 C28 53.2(5)
C32 C27 C28 C29 1.2(6)
C11 C27 C28 C29 176.9(4)
C27 C28 C29 C30 0.7(6)
C28 C29 C30 C31 -1.8(7)
C29 C30 C31 C32 0.9(7)
C28 C27 C32 C31 -2.1(6)
C11 C27 C32 C31 -177.9(4)
C30 C31 C32 C27 1.0(7)
C12 C13 C33 C34X -115.3(8)
C14 C13 C33 C34X 69.0(9)
C12 C13 C33 C38 121.3(5)
C14 C13 C33 C38 -54.5(7)
C12 C13 C33 C34 -67.4(6)
C14 C13 C33 C34 116.9(5)
C12 C13 C33 C38X 54.8(6)
C14 C13 C33 C38X -121.0(6)
C34X C33 C34 C35 -65.3(10)
C38 C33 C34 C35 -12.1(8)
C13 C33 C34 C35 176.3(5)
C38X C33 C34 C35 48.3(7)
C33 C34 C35 C36 1.9(12)
C34 C35 C36 C37 5.5(18)
C35 C36 C37 C38 -3.0(18)
C34X C33 C38 C37 46.0(8)
C34 C33 C38 C37 14.6(9)
C13 C33 C38 C37 -174.0(5)
C38X C33 C38 C37 -72.4(7)
C36 C37 C38 C33 -7.4(12)
C38 C33 C34X C35X -49.6(9)
C34 C33 C34X C35X 86.0(12)
C13 C33 C34X C35X 175.8(7)
C38X C33 C34X C35X 5.8(11)
C33 C34X C35X C36X -0.5(17)
C34X C35X C36X C37X -6(2)
C35X C36X C37X C38X 6(2)
C36X C37X C38X C33 -0.1(16)
C34X C33 C38X C37X -5.6(12)
C38 C33 C38X C37X 70.0(9)
C34 C33 C38X C37X -46.5(10)
C13 C33 C38X C37X -177.1(7)
C15 C16 C39 C40 49.3(6)
C3 C16 C39 C40 -131.5(4)
C15 C16 C39 C44 -126.8(5)
C3 C16 C39 C44 52.5(6)
C44 C39 C40 C41 -1.4(7)
C16 C39 C40 C41 -177.6(4)
C39 C40 C41 C42 0.8(9)
C40 C41 C42 C43 -0.1(10)
C41 C42 C43 C44 0.0(10)
C40 C39 C44 C43 1.3(7)
C16 C39 C44 C43 177.4(4)
C42 C43 C44 C39 -0.6(8)
C54 C45 C46 C47 -177.9(3)
C58 C45 C46 C47 2.0(5)
C54 C45 C46 C51 1.0(5)
C58 C45 C46 C51 -179.1(3)
C45 C46 C47 C48 179.3(3)
C51 C46 C47 C48 0.4(5)
C45 C46 C47 C60 -0.2(5)
C51 C46 C47 C60 -179.1(3)
C46 C47 C48 C49 -1.5(6)
C60 C47 C48 C49 178.0(4)
C47 C48 C49 C50 1.0(6)
C47 C48 C49 C61 -179.3(4)
C48 C49 C50 C51 0.6(6)
C61 C49 C50 C51 -179.1(4)
C49 C50 C51 C46 -1.7(6)
C49 C50 C51 C52 179.7(4)
C47 C46 C51 C50 1.1(5)
C45 C46 C51 C50 -177.8(3)
C47 C46 C51 C52 179.8(3)
C45 C46 C51 C52 0.8(5)
C50 C51 C52 C53 176.3(4)
C46 C51 C52 C53 -2.3(6)
C50 C51 C52 C65 -4.0(6)
C46 C51 C52 C65 177.4(4)
C51 C52 C53 C54 1.8(6)
C65 C52 C53 C54 -177.9(4)
C46 C45 C54 C55 179.3(3)
C58 C45 C54 C55 -0.5(5)
C46 C45 C54 C53 -1.5(5)
C58 C45 C54 C53 178.6(3)
C52 C53 C54 C55 179.2(4)
C52 C53 C54 C45 0.1(6)
C45 C54 C55 C56 2.4(6)
C53 C54 C55 C56 -176.6(4)
C45 C54 C55 C71 -175.9(4)
C53 C54 C55 C71 5.1(6)
C54 C55 C56 C57 -2.8(6)
C71 C55 C56 C57 175.6(4)
C55 C56 C57 C58 1.0(6)
C55 C56 C57 C77 -177.6(4)
C56 C57 C58 C59 -178.0(4)
C77 C57 C58 C59 0.6(6)
C56 C57 C58 C45 1.0(5)
C77 C57 C58 C45 179.6(3)
C46 C45 C58 C57 179.0(3)
C54 C45 C58 C57 -1.2(5)
C46 C45 C58 C59 -2.0(5)
C54 C45 C58 C59 177.8(3)
C57 C58 C59 C60 179.2(4)
C45 C58 C59 C60 0.2(6)
C58 C59 C60 C47 1.6(6)
C58 C59 C60 C83 -176.1(3)
C48 C47 C60 C59 178.9(4)
C46 C47 C60 C59 -1.6(5)
C48 C47 C60 C83 -3.5(6)
C46 C47 C60 C83 176.1(3)
C50 C49 C61 C63 78.5(5)
C48 C49 C61 C63 -101.1(4)
C50 C49 C61 C64 -41.4(5)
C48 C49 C61 C64 138.9(4)
C50 C49 C61 C62 -160.9(4)
C48 C49 C61 C62 19.4(6)
C53 C52 C65 C70 -69.0(5)
C51 C52 C65 C70 111.3(5)
C53 C52 C65 C66 109.2(5)
C51 C52 C65 C66 -70.5(5)
C70 C65 C66 C67 -2.7(7)
C52 C65 C66 C67 179.0(4)
C65 C66 C67 C68 1.5(8)
C66 C67 C68 C69 0.0(8)
C67 C68 C69 C70 -0.2(8)
C66 C65 C70 C69 2.5(7)
C52 C65 C70 C69 -179.2(4)
C68 C69 C70 C65 -1.1(8)
C56 C55 C71 C72 -116.7(4)
C54 C55 C71 C72 61.6(5)
C56 C55 C71 C76 57.9(5)
C54 C55 C71 C76 -123.8(4)
C76 C71 C72 C73 -0.7(6)
C55 C71 C72 C73 174.0(3)
C71 C72 C73 C74 0.6(6)
C72 C73 C74 C75 -0.2(6)
C73 C74 C75 C76 -0.1(6)
C74 C75 C76 C71 0.0(6)
C72 C71 C76 C75 0.3(6)
C55 C71 C76 C75 -174.4(3)
C56 C57 C77 C82X -130.6(6)
C58 C57 C77 C82X 50.8(7)
C56 C57 C77 C82 114.6(6)
C58 C57 C77 C82 -64.0(7)
C56 C57 C77 C78X 58.0(6)
C58 C57 C77 C78X -120.6(5)
C56 C57 C77 C78 -66.7(6)
C58 C57 C77 C78 114.7(5)
C82X C77 C78 C79 -71.1(7)
C82 C77 C78 C79 -1.6(9)
C78X C77 C78 C79 49.2(8)
C57 C77 C78 C79 179.6(6)
C77 C78 C79 C80 -0.8(12)
C78 C79 C80 C81 1.7(19)
C79 C80 C81 C82 0(2)
C82X C77 C82 C81 52.6(9)
C78X C77 C82 C81 -83.5(10)
C78 C77 C82 C81 3.3(11)
C57 C77 C82 C81 -177.9(7)
C80 C81 C82 C77 -2.7(17)
C82X C77 C78X C79X 8.5(9)
C82 C77 C78X C79X 63.4(8)
C78 C77 C78X C79X -47.1(8)
C57 C77 C78X C79X 179.9(6)
C77 C78X C79X C80X -2.5(14)
C78X C79X C80X C81X -3(2)
C79X C80X C81X C82X 4(3)
C82 C77 C82X C81X -46.3(9)
C78X C77 C82X C81X -8.1(12)
C78 C77 C82X C81X 74.9(9)
C57 C77 C82X C81X -178.9(7)
C80X C81X C82X C77 1.8(19)
C59 C60 C83 C84 -66.3(5)
C47 C60 C83 C84 116.1(4)
C59 C60 C83 C88 110.1(4)
C47 C60 C83 C88 -67.6(5)
C88 C83 C84 C85 -1.4(6)
C60 C83 C84 C85 175.0(4)
C83 C84 C85 C86 -0.8(6)
C84 C85 C86 C87 1.7(6)
C85 C86 C87 C88 -0.5(6)
C86 C87 C88 C83 -1.7(6)
C84 C83 C88 C87 2.7(5)
C60 C83 C88 C87 -173.8(3)
